data_4301729
loop_
_publ_author_name
'Liam P. Spencer'
'Ping Yang'
'Brian L. Scott'
'Enrique R. Batista'
'James M. Boncella'

_publ_section_title
;
Uranium(VI) Bis(imido) Chalcogenate Complexes: Synthesis and Density
Functional Theory Analysis
;
_journal_name_full 'Inorganic Chemistry'
_journal_page_first 2693
_journal_page_last 2700
_journal_paper_doi 10.1021/ic802212m
_journal_volume 48
_journal_year 2009
_chemical_formula_sum 'C56 H58 N2 O2 P2 Se2 U'
_chemical_formula_weight 1248.93
_chemical_name_systematic
; 

 ? 

;
_space_group_IT_number 14
_symmetry_cell_setting monoclinic
_symmetry_space_group_name_Hall '-P 2yn'
_symmetry_space_group_name_H-M 'P 1 21/n 1'
_atom_sites_solution_hydrogens geom
_atom_sites_solution_primary direct
_atom_sites_solution_secondary difmap
_audit_creation_method SHELXL-97
_cell_angle_alpha 90.00
_cell_angle_beta 104.161(2)
_cell_angle_gamma 90.00
_cell_formula_units_Z 2
_cell_length_a 11.918(3)
_cell_length_b 17.077(4)
_cell_length_c 13.308(3)
_cell_measurement_temperature 120(1)
_cell_volume 2626.2(11)
_computing_cell_refinement 'SAINT+, v. 7.06 (Bruker AXS, 2001)'
_computing_data_collection 'APEX II, v. 1.08 (Bruker AXS, 2003)'
_computing_data_reduction 'SAINT+, v. 7.06 (Bruker AXS, 2001)'
_computing_molecular_graphics 'SHELXTL, v. 6.10, (Bruker AXS, 2000)'
_computing_publication_material 'SHELXTL, v. 6.10, (Bruker AXS, 2000)'
_computing_structure_refinement 'SHELXL-97 (Sheldrick, 1997)'
_computing_structure_solution 'SHELXS-97 (Sheldrick, 1990)'
_diffrn_ambient_temperature 120(1)
_diffrn_measured_fraction_theta_full 1.000
_diffrn_measured_fraction_theta_max 1.000
_diffrn_measurement_device_type 'Bruker D8 with APEXII CCD'
_diffrn_measurement_method '\w scans'
_diffrn_radiation_monochromator graphite
_diffrn_radiation_source 'fine-focus sealed tube'
_diffrn_radiation_type MoK\a
_diffrn_radiation_wavelength 0.71073
_diffrn_reflns_av_R_equivalents 0.1039
_diffrn_reflns_av_sigmaI/netI 0.0800
_diffrn_reflns_limit_h_max 14
_diffrn_reflns_limit_h_min -14
_diffrn_reflns_limit_k_max 20
_diffrn_reflns_limit_k_min -20
_diffrn_reflns_limit_l_max 16
_diffrn_reflns_limit_l_min -16
_diffrn_reflns_number 24940
_diffrn_reflns_theta_full 25.00
_diffrn_reflns_theta_max 25.36
_diffrn_reflns_theta_min 1.98
_diffrn_standards_decay_% 0
_diffrn_standards_interval_count 0
_diffrn_standards_interval_time 0
_diffrn_standards_number 0
_exptl_absorpt_coefficient_mu 4.579
_exptl_absorpt_correction_T_max 0.7707
_exptl_absorpt_correction_T_min 0.6095
_exptl_absorpt_correction_type multi-scan
_exptl_absorpt_process_details 'SADABS 2.03 (Sheldrick, 2001)'
_exptl_crystal_colour orange
_exptl_crystal_density_diffrn 1.579
_exptl_crystal_density_method 'not measured'
_exptl_crystal_description rod
_exptl_crystal_F_000 1228
_exptl_crystal_size_max 0.12
_exptl_crystal_size_mid 0.08
_exptl_crystal_size_min 0.06
_refine_diff_density_max 1.132
_refine_diff_density_min -1.334
_refine_diff_density_rms 0.168
_refine_ls_extinction_method none
_refine_ls_goodness_of_fit_ref 1.042
_refine_ls_hydrogen_treatment constr
_refine_ls_matrix_type full
_refine_ls_number_parameters 298
_refine_ls_number_reflns 4810
_refine_ls_number_restraints 0
_refine_ls_restrained_S_all 1.042
_refine_ls_R_factor_all 0.0678
_refine_ls_R_factor_gt 0.0427
_refine_ls_shift/su_max 0.000
_refine_ls_shift/su_mean 0.000
_refine_ls_structure_factor_coef Fsqd
_refine_ls_weighting_details 'calc w=1/[\s^2^(Fo^2^)+(0.0307P)^2^+0.0000P] where P=(Fo^2^+2Fc^2^)/3'
_refine_ls_weighting_scheme calc
_refine_ls_wR_factor_gt 0.0826
_refine_ls_wR_factor_ref 0.0921
_reflns_number_gt 3564
_reflns_number_total 4810
_reflns_threshold_expression >2sigma(I)
_cod_data_source_file ic802212m_si_001_3.cif
_cod_data_source_block apx473
_cod_original_cell_volume 2626.2(10)
_cod_original_sg_symbol_H-M 'P 21/n'
_cod_database_code 4301729

loop_
_symmetry_equiv_pos_as_xyz
'x, y, z'
'-x+1/2, y+1/2, -z+1/2'
'-x, -y, -z'
'x-1/2, -y-1/2, z-1/2'

loop_
_atom_site_label
_atom_site_type_symbol
_atom_site_fract_x
_atom_site_fract_y
_atom_site_fract_z
_atom_site_U_iso_or_equiv
_atom_site_adp_type
_atom_site_occupancy
_atom_site_symmetry_multiplicity
_atom_site_calc_flag
_atom_site_refinement_flags
_atom_site_disorder_assembly
_atom_site_disorder_group
U1 U 0.0000 0.0000 0.5000 0.01413(11) Uani 1 2 d S . .
Se1 Se -0.14152(6) 0.11524(4) 0.56918(5) 0.02151(17) Uani 1 1 d . . .
P1 P 0.18994(14) 0.15887(10) 0.42090(13) 0.0166(4) Uani 1 1 d . . .
O1 O 0.1136(4) 0.1000(2) 0.4556(3) 0.0217(11) Uani 1 1 d . . .
N1 N -0.1062(4) 0.0115(3) 0.3730(4) 0.0162(12) Uani 1 1 d . . .
C1 C -0.2029(5) 0.0284(4) 0.2838(5) 0.0191(15) Uani 1 1 d . . .
C2 C -0.1831(6) 0.1081(4) 0.2396(6) 0.040(2) Uani 1 1 d . . .
H2A H -0.1757 0.1472 0.2926 0.059 Uiso 1 1 calc R . .
H2B H -0.2476 0.1207 0.1829 0.059 Uiso 1 1 calc R . .
H2C H -0.1136 0.1065 0.2154 0.059 Uiso 1 1 calc R . .
C3 C -0.3156(6) 0.0296(4) 0.3180(5) 0.0324(18) Uani 1 1 d . . .
H3A H -0.3264 -0.0200 0.3483 0.049 Uiso 1 1 calc R . .
H3B H -0.3790 0.0392 0.2592 0.049 Uiso 1 1 calc R . .
H3C H -0.3126 0.0704 0.3683 0.049 Uiso 1 1 calc R . .
C4 C -0.2078(6) -0.0348(5) 0.2014(6) 0.052(2) Uani 1 1 d . . .
H4A H -0.1335 -0.0391 0.1859 0.078 Uiso 1 1 calc R . .
H4B H -0.2649 -0.0209 0.1397 0.078 Uiso 1 1 calc R . .
H4C H -0.2279 -0.0841 0.2270 0.078 Uiso 1 1 calc R . .
C5 C -0.0504(6) 0.1549(4) 0.6976(5) 0.0250(16) Uani 1 1 d . . .
C6 C 0.0361(6) 0.2096(4) 0.7015(6) 0.0342(18) Uani 1 1 d . . .
H6 H 0.0529 0.2265 0.6404 0.041 Uiso 1 1 calc R . .
C7 C 0.0986(8) 0.2398(4) 0.7963(7) 0.052(2) Uani 1 1 d . . .
H7 H 0.1577 0.2757 0.7981 0.063 Uiso 1 1 calc R . .
C8 C 0.0727(7) 0.2166(4) 0.8869(6) 0.044(2) Uani 1 1 d . . .
H8 H 0.1137 0.2368 0.9501 0.053 Uiso 1 1 calc R . .
C9 C -0.0149(6) 0.1630(4) 0.8826(5) 0.0247(16) Uani 1 1 d . . .
H9 H -0.0331 0.1474 0.9437 0.030 Uiso 1 1 calc R . .
C10 C -0.0748(6) 0.1325(4) 0.7915(5) 0.0306(18) Uani 1 1 d . . .
H10 H -0.1330 0.0962 0.7911 0.037 Uiso 1 1 calc R . .
C11 C 0.1291(5) 0.2551(3) 0.4221(5) 0.0190(15) Uani 1 1 d . . .
C12 C 0.1895(6) 0.3231(4) 0.4105(5) 0.0259(17) Uani 1 1 d . . .
H12 H 0.2657 0.3197 0.4049 0.031 Uiso 1 1 calc R . .
C13 C 0.1370(6) 0.3954(4) 0.4072(5) 0.0310(18) Uani 1 1 d . . .
H13 H 0.1783 0.4404 0.4001 0.037 Uiso 1 1 calc R . .
C14 C 0.0245(6) 0.4014(4) 0.4141(5) 0.0320(18) Uani 1 1 d . . .
H14 H -0.0104 0.4504 0.4110 0.038 Uiso 1 1 calc R . .
C15 C -0.0375(6) 0.3346(4) 0.4258(5) 0.0328(18) Uani 1 1 d . . .
H15 H -0.1138 0.3389 0.4307 0.039 Uiso 1 1 calc R . .
C16 C 0.0147(6) 0.2611(4) 0.4302(5) 0.0244(16) Uani 1 1 d . . .
H16 H -0.0266 0.2163 0.4384 0.029 Uiso 1 1 calc R . .
C17 C 0.3350(5) 0.1607(3) 0.4995(4) 0.0143(14) Uani 1 1 d . . .
C18 C 0.4183(5) 0.1114(4) 0.4780(5) 0.0232(16) Uani 1 1 d . . .
H18 H 0.3991 0.0787 0.4204 0.028 Uiso 1 1 calc R . .
C19 C 0.5292(6) 0.1097(4) 0.5407(5) 0.0298(17) Uani 1 1 d . . .
H19 H 0.5838 0.0754 0.5263 0.036 Uiso 1 1 calc R . .
C20 C 0.5581(6) 0.1587(4) 0.6240(5) 0.0301(17) Uani 1 1 d . . .
H20 H 0.6335 0.1588 0.6649 0.036 Uiso 1 1 calc R . .
C21 C 0.4772(6) 0.2081(4) 0.6487(5) 0.0339(18) Uani 1 1 d . . .
H21 H 0.4974 0.2403 0.7067 0.041 Uiso 1 1 calc R . .
C22 C 0.3648(5) 0.2093(4) 0.5858(5) 0.0240(16) Uani 1 1 d . . .
H22 H 0.3098 0.2426 0.6016 0.029 Uiso 1 1 calc R . .
C23 C 0.2002(5) 0.1373(3) 0.2915(5) 0.0170(14) Uani 1 1 d . . .
C24 C 0.2738(6) 0.1784(4) 0.2448(5) 0.0271(17) Uani 1 1 d . . .
H24 H 0.3201 0.2180 0.2812 0.032 Uiso 1 1 calc R . .
C25 C 0.2793(6) 0.1612(4) 0.1448(5) 0.0331(18) Uani 1 1 d . . .
H25 H 0.3296 0.1889 0.1145 0.040 Uiso 1 1 calc R . .
C26 C 0.2114(6) 0.1039(4) 0.0903(5) 0.0271(17) Uani 1 1 d . . .
H26 H 0.2149 0.0930 0.0227 0.032 Uiso 1 1 calc R . .
C27 C 0.1370(6) 0.0617(4) 0.1352(5) 0.0323(18) Uani 1 1 d . . .
H27 H 0.0903 0.0227 0.0979 0.039 Uiso 1 1 calc R . .
C28 C 0.1330(5) 0.0785(4) 0.2363(5) 0.0218(15) Uani 1 1 d . . .
H28 H 0.0843 0.0496 0.2673 0.026 Uiso 1 1 calc R . .

loop_
_atom_site_aniso_label
_atom_site_aniso_U_11
_atom_site_aniso_U_22
_atom_site_aniso_U_33
_atom_site_aniso_U_23
_atom_site_aniso_U_13
_atom_site_aniso_U_12
U1 0.01404(18) 0.01521(18) 0.01332(18) -0.00001(16) 0.00368(13) -0.00056(17)
Se1 0.0183(3) 0.0226(4) 0.0244(4) -0.0038(3) 0.0066(3) 0.0012(3)
P1 0.0174(9) 0.0151(9) 0.0189(9) -0.0001(7) 0.0071(7) -0.0043(7)
O1 0.024(3) 0.019(2) 0.021(3) -0.005(2) 0.004(2) 0.008(2)
N1 0.020(3) 0.019(3) 0.012(3) 0.001(2) 0.006(2) 0.004(2)
C1 0.012(3) 0.025(4) 0.019(4) -0.002(3) 0.001(3) 0.002(3)
C2 0.024(4) 0.050(5) 0.041(5) 0.020(4) 0.000(4) 0.007(4)
C3 0.023(4) 0.046(5) 0.026(4) 0.007(3) 0.003(3) -0.003(3)
C4 0.031(5) 0.082(6) 0.031(5) -0.023(4) -0.015(4) 0.031(5)
C5 0.027(4) 0.013(3) 0.035(4) 0.002(3) 0.007(3) 0.005(3)
C6 0.044(5) 0.031(4) 0.028(4) 0.001(3) 0.008(4) -0.008(4)
C7 0.080(7) 0.023(4) 0.052(6) 0.004(4) 0.011(5) -0.005(4)
C8 0.068(6) 0.032(5) 0.024(4) -0.010(4) -0.005(4) 0.030(5)
C9 0.026(4) 0.030(4) 0.020(4) 0.005(3) 0.008(3) 0.017(3)
C10 0.037(4) 0.031(4) 0.030(4) 0.008(3) 0.018(4) 0.013(4)
C11 0.023(4) 0.020(4) 0.012(3) 0.000(3) 0.001(3) -0.002(3)
C12 0.023(4) 0.030(4) 0.022(4) 0.001(3) 0.001(3) -0.009(3)
C13 0.040(5) 0.018(4) 0.039(5) 0.002(3) 0.018(4) -0.001(4)
C14 0.037(5) 0.026(4) 0.034(4) 0.006(3) 0.011(4) 0.012(4)
C15 0.034(4) 0.038(5) 0.032(4) 0.001(4) 0.019(4) 0.008(4)
C16 0.023(4) 0.026(4) 0.023(4) 0.004(3) 0.004(3) -0.003(3)
C17 0.015(3) 0.015(3) 0.012(3) 0.003(3) 0.003(3) 0.003(3)
C18 0.024(4) 0.027(4) 0.016(4) -0.002(3) 0.002(3) -0.003(3)
C19 0.029(4) 0.032(4) 0.028(4) 0.006(3) 0.006(3) 0.007(4)
C20 0.022(4) 0.046(5) 0.021(4) -0.004(4) 0.004(3) -0.002(4)
C21 0.030(4) 0.046(5) 0.021(4) -0.005(4) -0.002(3) -0.005(4)
C22 0.019(4) 0.031(4) 0.019(4) -0.005(3) -0.002(3) 0.000(3)
C23 0.019(3) 0.017(3) 0.015(3) -0.001(3) 0.004(3) 0.000(3)
C24 0.036(4) 0.025(4) 0.021(4) -0.004(3) 0.009(3) -0.009(3)
C25 0.040(5) 0.034(4) 0.033(4) 0.000(4) 0.023(4) -0.004(4)
C26 0.044(5) 0.024(4) 0.011(3) -0.002(3) 0.002(3) -0.001(4)
C27 0.039(5) 0.031(4) 0.024(4) -0.010(3) 0.001(4) -0.003(4)
C28 0.018(4) 0.026(4) 0.022(4) 0.001(3) 0.005(3) 0.006(3)

loop_
_atom_type_symbol
_atom_type_description
_atom_type_scat_dispersion_real
_atom_type_scat_dispersion_imag
_atom_type_scat_source
C C 0.0033 0.0016 'International Tables Vol C Tables 4.2.6.8 and 6.1.1.4'
H H 0.0000 0.0000 'International Tables Vol C Tables 4.2.6.8 and 6.1.1.4'
N N 0.0061 0.0033 'International Tables Vol C Tables 4.2.6.8 and 6.1.1.4'
O O 0.0106 0.0060 'International Tables Vol C Tables 4.2.6.8 and 6.1.1.4'
P P 0.1023 0.0942 'International Tables Vol C Tables 4.2.6.8 and 6.1.1.4'
Se Se -0.0929 2.2259 'International Tables Vol C Tables 4.2.6.8 and 6.1.1.4'
U U -9.6767 9.6646 'International Tables Vol C Tables 4.2.6.8 and 6.1.1.4'

loop_
_geom_angle_atom_site_label_1
_geom_angle_atom_site_label_2
_geom_angle_atom_site_label_3
_geom_angle
_geom_angle_site_symmetry_1
_geom_angle_site_symmetry_3
_geom_angle_publ_flag
N1 U1 N1 179.998(1) 3_556 . ?
N1 U1 O1 90.04(17) 3_556 3_556 ?
N1 U1 O1 89.96(17) . 3_556 ?
N1 U1 O1 89.96(17) 3_556 . ?
N1 U1 O1 90.04(17) . . ?
O1 U1 O1 180.0 3_556 . ?
N1 U1 Se1 84.05(14) 3_556 3_556 ?
N1 U1 Se1 95.95(14) . 3_556 ?
O1 U1 Se1 90.12(10) 3_556 3_556 ?
O1 U1 Se1 89.88(10) . 3_556 ?
N1 U1 Se1 95.95(14) 3_556 . ?
N1 U1 Se1 84.05(14) . . ?
O1 U1 Se1 89.88(10) 3_556 . ?
O1 U1 Se1 90.12(10) . . ?
Se1 U1 Se1 180.0 3_556 . ?
C5 Se1 U1 106.17(19) . . ?
O1 P1 C17 113.8(3) . . ?
O1 P1 C23 110.3(3) . . ?
C17 P1 C23 106.4(3) . . ?
O1 P1 C11 109.4(3) . . ?
C17 P1 C11 108.2(3) . . ?
C23 P1 C11 108.6(3) . . ?
P1 O1 U1 174.8(2) . . ?
C1 N1 U1 169.4(4) . . ?
N1 C1 C3 109.6(5) . . ?
N1 C1 C4 109.0(5) . . ?
C3 C1 C4 110.1(6) . . ?
N1 C1 C2 108.8(5) . . ?
C3 C1 C2 109.6(5) . . ?
C4 C1 C2 109.6(6) . . ?
C6 C5 C10 117.6(7) . . ?
C6 C5 Se1 121.9(5) . . ?
C10 C5 Se1 120.3(5) . . ?
C5 C6 C7 120.8(7) . . ?
C8 C7 C6 120.1(8) . . ?
C7 C8 C9 119.0(7) . . ?
C10 C9 C8 121.3(7) . . ?
C9 C10 C5 121.1(7) . . ?
C16 C11 C12 119.1(6) . . ?
C16 C11 P1 118.1(5) . . ?
C12 C11 P1 122.7(5) . . ?
C13 C12 C11 120.4(6) . . ?
C14 C13 C12 120.6(7) . . ?
C13 C14 C15 120.2(6) . . ?
C16 C15 C14 120.0(6) . . ?
C11 C16 C15 119.7(6) . . ?
C22 C17 C18 118.9(6) . . ?
C22 C17 P1 120.6(5) . . ?
C18 C17 P1 120.5(5) . . ?
C19 C18 C17 121.1(6) . . ?
C20 C19 C18 119.5(7) . . ?
C19 C20 C21 121.1(7) . . ?
C20 C21 C22 119.4(7) . . ?
C17 C22 C21 120.0(6) . . ?
C28 C23 C24 118.7(6) . . ?
C28 C23 P1 119.5(5) . . ?
C24 C23 P1 121.8(5) . . ?
C25 C24 C23 120.7(6) . . ?
C26 C25 C24 120.4(7) . . ?
C25 C26 C27 120.2(6) . . ?
C26 C27 C28 119.2(6) . . ?
C23 C28 C27 120.8(6) . . ?

loop_
_geom_bond_atom_site_label_1
_geom_bond_atom_site_label_2
_geom_bond_distance
_geom_bond_site_symmetry_2
_geom_bond_publ_flag
U1 N1 1.858(5) 3_556 ?
U1 N1 1.858(5) . ?
U1 O1 2.343(4) 3_556 ?
U1 O1 2.343(4) . ?
U1 Se1 2.8853(8) 3_556 ?
U1 Se1 2.8853(8) . ?
Se1 C5 1.910(7) . ?
P1 O1 1.502(4) . ?
P1 C17 1.789(6) . ?
P1 C23 1.795(6) . ?
P1 C11 1.797(6) . ?
N1 C1 1.467(7) . ?
C1 C3 1.520(8) . ?
C1 C4 1.529(9) . ?
C1 C2 1.523(9) . ?
C5 C6 1.384(9) . ?
C5 C10 1.404(9) . ?
C6 C7 1.397(10) . ?
C7 C8 1.373(10) . ?
C8 C9 1.380(10) . ?
C9 C10 1.351(9) . ?
C11 C16 1.398(8) . ?
C11 C12 1.395(8) . ?
C12 C13 1.380(9) . ?
C13 C14 1.370(9) . ?
C14 C15 1.388(9) . ?
C15 C16 1.396(9) . ?
C17 C22 1.391(8) . ?
C17 C18 1.384(8) . ?
C18 C19 1.380(9) . ?
C19 C20 1.365(9) . ?
C20 C21 1.379(9) . ?
C21 C22 1.395(9) . ?
C23 C28 1.380(8) . ?
C23 C24 1.384(8) . ?
C24 C25 1.379(9) . ?
C25 C26 1.361(9) . ?
C26 C27 1.385(9) . ?
C27 C28 1.388(9) . ?
